data_2226485
loop_
_publ_author_name
'Li, Yu-Feng'
'Jian, Fang-Fang'

_publ_section_title
;
 4-Ethyl-1-(4-methoxybenzylidene)thiosemicarbazide
;
_journal_coeditor_code HB5492
_journal_issue 7
_journal_name_full 'Acta Crystallographica Section E'
_journal_page_first o1714
_journal_paper_doi 10.1107/S1600536810022919
_journal_volume 66
_journal_year 2010
_chemical_formula_iupac 'C11 H15 N3 O S'
_chemical_formula_moiety 'C11 H15 N3 O S'
_chemical_formula_sum 'C11 H15 N3 O S'
_chemical_formula_weight 237.32
_chemical_name_systematic
;
4-Ethyl-1-(4-methoxybenzylidene)thiosemicarbazide
;
_space_group_IT_number 61
_symmetry_cell_setting orthorhombic
_symmetry_space_group_name_Hall '-P 2ac 2ab'
_symmetry_space_group_name_H-M 'P b c a'
_atom_sites_solution_hydrogens geom
_atom_sites_solution_primary direct
_atom_sites_solution_secondary difmap
_audit_creation_method SHELXL-97
_cell_angle_alpha 90.00
_cell_angle_beta 90.00
_cell_angle_gamma 90.00
_cell_formula_units_Z 8
_cell_length_a 13.066(3)
_cell_length_b 10.128(2)
_cell_length_c 19.224(4)
_cell_measurement_reflns_used 2302
_cell_measurement_temperature 293(2)
_cell_measurement_theta_max 25.32
_cell_measurement_theta_min 2.75
_cell_volume 2544.0(9)
_computing_cell_refinement 'SAINT (Bruker, 1997)'
_computing_data_collection 'SMART (Bruker, 1997)'
_computing_data_reduction 'SAINT (Bruker, 1997)'
_computing_molecular_graphics 'SHELXTL (Sheldrick, 2008)'
_computing_publication_material 'SHELXTL (Sheldrick, 2008)'
_computing_structure_refinement 'SHELXL97 (Sheldrick, 2008)'
_computing_structure_solution 'SHELXS97 (Sheldrick, 2008)'
_diffrn_ambient_temperature 293(2)
_diffrn_measured_fraction_theta_full 0.999
_diffrn_measured_fraction_theta_max 0.999
_diffrn_measurement_device_type 'Bruker SMART CCD'
_diffrn_measurement_method 'phi and omega scans'
_diffrn_radiation_monochromator graphite
_diffrn_radiation_source 'fine-focus sealed tube'
_diffrn_radiation_type MoK\a
_diffrn_radiation_wavelength 0.71073
_diffrn_reflns_av_R_equivalents 0.0442
_diffrn_reflns_av_sigmaI/netI 0.0282
_diffrn_reflns_limit_h_max 16
_diffrn_reflns_limit_h_min -16
_diffrn_reflns_limit_k_max 13
_diffrn_reflns_limit_k_min -13
_diffrn_reflns_limit_l_max 24
_diffrn_reflns_limit_l_min -24
_diffrn_reflns_number 22633
_diffrn_reflns_theta_full 27.48
_diffrn_reflns_theta_max 27.48
_diffrn_reflns_theta_min 3.12
_exptl_absorpt_coefficient_mu 0.239
_exptl_absorpt_correction_type none
_exptl_crystal_colour colorless
_exptl_crystal_density_diffrn 1.239
_exptl_crystal_density_method 'not measured'
_exptl_crystal_description block
_exptl_crystal_F_000 1008
_exptl_crystal_size_max 0.22
_exptl_crystal_size_mid 0.20
_exptl_crystal_size_min 0.18
_refine_diff_density_max 0.257
_refine_diff_density_min -0.337
_refine_ls_extinction_method none
_refine_ls_goodness_of_fit_ref 1.045
_refine_ls_hydrogen_treatment constr
_refine_ls_matrix_type full
_refine_ls_number_parameters 145
_refine_ls_number_reflns 2912
_refine_ls_number_restraints 0
_refine_ls_restrained_S_all 1.045
_refine_ls_R_factor_all 0.0617
_refine_ls_R_factor_gt 0.0531
_refine_ls_shift/su_max 0.001
_refine_ls_shift/su_mean 0.000
_refine_ls_structure_factor_coef Fsqd
_refine_ls_weighting_details 'calc w=1/[\s^2^(Fo^2^)+(0.0997P)^2^+0.2868P] where P=(Fo^2^+2Fc^2^)/3'
_refine_ls_weighting_scheme calc
_refine_ls_wR_factor_gt 0.1478
_refine_ls_wR_factor_ref 0.1599
_reflns_number_gt 2302
_reflns_number_total 2912
_reflns_threshold_expression I>2sigma(I)
_cod_data_source_file hb5492.cif
_cod_data_source_block I
_cod_original_cell_volume 2543.9(9)
_cod_database_code 2226485
_cod_database_fobs_code 2226485

loop_
_symmetry_equiv_pos_as_xyz
'x, y, z'
'-x+1/2, -y, z+1/2'
'-x, y+1/2, -z+1/2'
'x+1/2, -y+1/2, -z'
'-x, -y, -z'
'x-1/2, y, -z-1/2'
'x, -y-1/2, z-1/2'
'-x-1/2, y-1/2, z'

loop_
_atom_site_type_symbol
_atom_site_label
_atom_site_fract_x
_atom_site_fract_y
_atom_site_fract_z
_atom_site_U_iso_or_equiv
_atom_site_adp_type
_atom_site_calc_flag
_atom_site_refinement_flags
_atom_site_occupancy
_atom_site_disorder_assembly
_atom_site_disorder_group
S S1 0.12047(4) 1.04218(4) 0.57631(3) 0.0768(2) Uani d . 1 . .
N N1 0.09565(11) 0.83299(14) 0.49802(8) 0.0648(4) Uani d . 1 . .
H H1A 0.0548 0.8818 0.4742 0.078 Uiso calc R 1 . .
N N2 0.11117(10) 0.70368(14) 0.47913(8) 0.0598(3) Uani d . 1 . .
C C9 0.12596(13) 0.30355(18) 0.41061(9) 0.0637(4) Uani d . 1 . .
H H9A 0.1545 0.2367 0.4375 0.076 Uiso calc R 1 . .
C C3 0.14420(12) 0.88334(15) 0.55374(9) 0.0596(4) Uani d . 1 . .
N N3 0.21067(12) 0.80566(14) 0.58550(9) 0.0719(4) Uani d . 1 . .
H H3A 0.2271 0.7331 0.5651 0.086 Uiso calc R 1 . .
O O1 0.09603(11) 0.15651(14) 0.31258(7) 0.0803(4) Uani d . 1 . .
C C5 0.07418(12) 0.53144(16) 0.39807(8) 0.0576(4) Uani d . 1 . .
C C10 0.11699(13) 0.42999(18) 0.43678(9) 0.0621(4) Uani d . 1 . .
H H10A 0.1403 0.4476 0.4815 0.075 Uiso calc R 1 . .
C C4 0.06596(13) 0.66625(17) 0.42425(9) 0.0626(4) Uani d . 1 . .
H H4A 0.0262 0.7267 0.3999 0.075 Uiso calc R 1 . .
C C8 0.09189(12) 0.27751(17) 0.34373(9) 0.0621(4) Uani d . 1 . .
C C6 0.04087(15) 0.5032(2) 0.33114(10) 0.0719(5) Uani d . 1 . .
H H6A 0.0115 0.5696 0.3044 0.086 Uiso calc R 1 . .
C C11 0.14227(19) 0.05082(19) 0.34942(13) 0.0866(6) Uani d . 1 . .
H H11A 0.1397 -0.0278 0.3216 0.130 Uiso calc R 1 . .
H H11B 0.1061 0.0363 0.3922 0.130 Uiso calc R 1 . .
H H11C 0.2123 0.0725 0.3594 0.130 Uiso calc R 1 . .
C C2 0.25846(16) 0.8338(2) 0.65277(13) 0.0910(7) Uani d . 1 . .
H H2B 0.2628 0.9285 0.6594 0.109 Uiso calc R 1 . .
H H2C 0.3275 0.7984 0.6532 0.109 Uiso calc R 1 . .
C C7 0.05071(16) 0.3784(2) 0.30398(10) 0.0769(5) Uani d . 1 . .
H H7A 0.0296 0.3616 0.2586 0.092 Uiso calc R 1 . .
C C1 0.1984(3) 0.7743(4) 0.71090(15) 0.1455(13) Uani d . 1 . .
H H1B 0.2311 0.7943 0.7544 0.218 Uiso calc R 1 . .
H H1C 0.1952 0.6803 0.7049 0.218 Uiso calc R 1 . .
H H1D 0.1304 0.8100 0.7108 0.218 Uiso calc R 1 . .

loop_
_atom_site_aniso_label
_atom_site_aniso_U_11
_atom_site_aniso_U_22
_atom_site_aniso_U_33
_atom_site_aniso_U_12
_atom_site_aniso_U_13
_atom_site_aniso_U_23
S1 0.0653(3) 0.0441(3) 0.1211(5) 0.00297(16) -0.0100(2) -0.0109(2)
N1 0.0687(8) 0.0469(7) 0.0786(9) 0.0078(6) -0.0085(7) 0.0005(6)
N2 0.0596(7) 0.0479(7) 0.0720(8) 0.0022(5) -0.0015(6) -0.0004(6)
C9 0.0672(9) 0.0567(10) 0.0673(9) 0.0013(7) -0.0052(7) 0.0071(7)
C3 0.0526(7) 0.0447(8) 0.0814(10) -0.0024(6) 0.0014(7) -0.0002(7)
N3 0.0716(9) 0.0512(8) 0.0929(10) 0.0102(6) -0.0169(8) -0.0137(7)
O1 0.0857(8) 0.0647(8) 0.0905(9) 0.0036(6) -0.0126(7) -0.0171(7)
C5 0.0515(8) 0.0583(9) 0.0632(8) 0.0022(6) -0.0032(6) -0.0007(6)
C10 0.0695(10) 0.0594(10) 0.0575(8) -0.0005(7) -0.0070(7) 0.0017(7)
C4 0.0604(9) 0.0585(9) 0.0688(9) 0.0067(7) -0.0063(7) 0.0016(7)
C8 0.0547(8) 0.0613(10) 0.0702(9) -0.0008(7) -0.0022(7) -0.0071(7)
C6 0.0762(11) 0.0698(10) 0.0697(10) 0.0143(9) -0.0188(8) 0.0012(8)
C11 0.0946(14) 0.0568(11) 0.1083(16) 0.0024(9) 0.0065(13) -0.0021(10)
C2 0.0766(12) 0.0677(12) 0.1285(18) 0.0107(9) -0.0402(13) -0.0265(11)
C7 0.0856(12) 0.0772(12) 0.0679(10) 0.0109(9) -0.0231(9) -0.0102(9)
C1 0.120(2) 0.232(4) 0.0849(16) -0.025(2) -0.0161(16) -0.032(2)

loop_
_atom_type_symbol
_atom_type_description
_atom_type_scat_dispersion_real
_atom_type_scat_dispersion_imag
_atom_type_scat_source
C C 0.0033 0.0016 'International Tables Vol C Tables 4.2.6.8 and 6.1.1.4'
H H 0.0000 0.0000 'International Tables Vol C Tables 4.2.6.8 and 6.1.1.4'
N N 0.0061 0.0033 'International Tables Vol C Tables 4.2.6.8 and 6.1.1.4'
O O 0.0106 0.0060 'International Tables Vol C Tables 4.2.6.8 and 6.1.1.4'
S S 0.1246 0.1234 'International Tables Vol C Tables 4.2.6.8 and 6.1.1.4'

loop_
_geom_angle_atom_site_label_1
_geom_angle_atom_site_label_2
_geom_angle_atom_site_label_3
_geom_angle_site_symmetry_1
_geom_angle_site_symmetry_3
_geom_angle
_geom_angle_publ_flag
C3 N1 N2 . . 120.14(13) ?
C3 N1 H1A . . 119.9 ?
N2 N1 H1A . . 119.9 ?
C4 N2 N1 . . 115.87(14) ?
C10 C9 C8 . . 119.16(16) ?
C10 C9 H9A . . 120.4 ?
C8 C9 H9A . . 120.4 ?
N3 C3 N1 . . 116.89(14) ?
N3 C3 S1 . . 124.54(13) ?
N1 C3 S1 . . 118.51(12) ?
C3 N3 C2 . . 124.95(15) ?
C3 N3 H3A . . 117.5 ?
C2 N3 H3A . . 117.5 ?
C8 O1 C11 . . 118.37(16) ?
C10 C5 C6 . . 118.11(16) ?
C10 C5 C4 . . 122.54(15) ?
C6 C5 C4 . . 119.32(15) ?
C9 C10 C5 . . 121.73(16) ?
C9 C10 H10A . . 119.1 ?
C5 C10 H10A . . 119.1 ?
N2 C4 C5 . . 122.20(15) ?
N2 C4 H4A . . 118.9 ?
C5 C4 H4A . . 118.9 ?
O1 C8 C7 . . 115.83(15) ?
O1 C8 C9 . . 124.41(16) ?
C7 C8 C9 . . 119.75(16) ?
C7 C6 C5 . . 120.86(16) ?
C7 C6 H6A . . 119.6 ?
C5 C6 H6A . . 119.6 ?
O1 C11 H11A . . 109.5 ?
O1 C11 H11B . . 109.5 ?
H11A C11 H11B . . 109.5 ?
O1 C11 H11C . . 109.5 ?
H11A C11 H11C . . 109.5 ?
H11B C11 H11C . . 109.5 ?
N3 C2 C1 . . 111.03(19) ?
N3 C2 H2B . . 109.4 ?
C1 C2 H2B . . 109.4 ?
N3 C2 H2C . . 109.4 ?
C1 C2 H2C . . 109.4 ?
H2B C2 H2C . . 108.0 ?
C6 C7 C8 . . 120.37(16) ?
C6 C7 H7A . . 119.8 ?
C8 C7 H7A . . 119.8 ?
C2 C1 H1B . . 109.5 ?
C2 C1 H1C . . 109.5 ?
H1B C1 H1C . . 109.5 ?
C2 C1 H1D . . 109.5 ?
H1B C1 H1D . . 109.5 ?
H1C C1 H1D . . 109.5 ?

loop_
_geom_bond_atom_site_label_1
_geom_bond_atom_site_label_2
_geom_bond_site_symmetry_2
_geom_bond_distance
_geom_bond_publ_flag
S1 C3 . 1.6948(17) ?
N1 C3 . 1.345(2) ?
N1 N2 . 1.3742(19) ?
N1 H1A . 0.8600 ?
N2 C4 . 1.267(2) ?
C9 C10 . 1.381(2) ?
C9 C8 . 1.386(3) ?
C9 H9A . 0.9300 ?
C3 N3 . 1.321(2) ?
N3 C2 . 1.464(2) ?
N3 H3A . 0.8600 ?
O1 C8 . 1.365(2) ?
O1 C11 . 1.419(3) ?
C5 C10 . 1.387(2) ?
C5 C6 . 1.388(2) ?
C5 C4 . 1.459(2) ?
C10 H10A . 0.9300 ?
C4 H4A . 0.9300 ?
C8 C7 . 1.385(3) ?
C6 C7 . 1.373(3) ?
C6 H6A . 0.9300 ?
C11 H11A . 0.9600 ?
C11 H11B . 0.9600 ?
C11 H11C . 0.9600 ?
C2 C1 . 1.492(4) ?
C2 H2B . 0.9700 ?
C2 H2C . 0.9700 ?
C7 H7A . 0.9300 ?
C1 H1B . 0.9600 ?
C1 H1C . 0.9600 ?
C1 H1D . 0.9600 ?

loop_
_geom_hbond_atom_site_label_D
_geom_hbond_atom_site_label_H
_geom_hbond_atom_site_label_A
_geom_hbond_site_symmetry_A
_geom_hbond_distance_DH
_geom_hbond_distance_HA
_geom_hbond_distance_DA
_geom_hbond_angle_DHA
N1 H1A S1 5_576 0.86 2.60 3.4080(17) 156
N3 H3A N2 . 0.86 2.26 2.634(2) 106
N3 H3A S1 8_655 0.86 2.78 3.4670(17) 137

loop_
_cod_related_entry_id
_cod_related_entry_database
_cod_related_entry_code
1 ChemSpider 6040067
